data_4307861
loop_
_publ_author_name
'Andrea Sella'
'Sarah E. Brown'
'Jonathan W. Steed'
'Derek A. Tocher'

_publ_section_title
;
Synthesis and Solid-State Structures of Pyrazolylmethane Complexes of the
Rare Earths
;
_journal_name_full 'Inorganic Chemistry'
_journal_page_first 1856
_journal_page_last 1864
_journal_paper_doi 10.1021/ic062370f
_journal_volume 46
_journal_year 2007
_chemical_formula_sum 'C24 H38 Cl3 N6 O2 Sm'
_chemical_formula_weight 699.30
_chemical_name_common 'samarium(tris(3,5-dimethylpyrazolyl)methanetrichloride tetrahydrofuranate'
_chemical_name_systematic
;
 ?
;
_space_group_IT_number 19
_symmetry_cell_setting orthorhombic
_symmetry_space_group_name_Hall 'P 2ac 2ab'
_symmetry_space_group_name_H-M 'P 21 21 21'
_atom_sites_solution_hydrogens geom
_atom_sites_solution_primary direct
_atom_sites_solution_secondary difmap
_audit_creation_method SHELXL-97
_cell_angle_alpha 90.00
_cell_angle_beta 90.00
_cell_angle_gamma 90.00
_cell_formula_units_Z 4
_cell_length_a 10.5541(16)
_cell_length_b 13.335(2)
_cell_length_c 21.004(3)
_cell_measurement_temperature 150(2)
_cell_volume 2956.1(8)
_computing_cell_refinement 'Bruker SAINT'
_computing_data_collection 'Bruker SMART'
_computing_data_reduction 'Bruker SAINT'
_computing_structure_refinement 'SHELXL-97 (Sheldrick, 1997)'
_computing_structure_solution 'SHELXS-97 (Sheldrick, 1990)'
_diffrn_ambient_temperature 150(2)
_diffrn_measured_fraction_theta_full 0.998
_diffrn_measured_fraction_theta_max 0.982
_diffrn_measurement_device_type 'Bruker SMART APEX diffractometer'
_diffrn_measurement_method '\w rotation with narrow frames'
_diffrn_radiation_monochromator graphite
_diffrn_radiation_source 'fine-focus sealed tube'
_diffrn_radiation_type MoK\a
_diffrn_radiation_wavelength 0.71073
_diffrn_reflns_av_R_equivalents 0.0252
_diffrn_reflns_av_sigmaI/netI 0.0236
_diffrn_reflns_limit_h_max 14
_diffrn_reflns_limit_h_min -13
_diffrn_reflns_limit_k_max 17
_diffrn_reflns_limit_k_min -17
_diffrn_reflns_limit_l_max 27
_diffrn_reflns_limit_l_min -27
_diffrn_reflns_number 26218
_diffrn_reflns_theta_full 26.00
_diffrn_reflns_theta_max 28.30
_diffrn_reflns_theta_min 1.81
_diffrn_standards_number 0
_exptl_absorpt_coefficient_mu 2.289
_exptl_absorpt_correction_T_max 0.7400
_exptl_absorpt_correction_T_min 0.4257
_exptl_absorpt_correction_type multi-scan
_exptl_crystal_colour 'pale blue'
_exptl_crystal_density_diffrn 1.571
_exptl_crystal_density_method 'not measured'
_exptl_crystal_description block
_exptl_crystal_F_000 1412
_exptl_crystal_size_max 0.45
_exptl_crystal_size_mid 0.18
_exptl_crystal_size_min 0.14
_refine_diff_density_max 1.787
_refine_diff_density_min -0.467
_refine_diff_density_rms 0.102
_refine_ls_abs_structure_details 'Flack H D (1983), Acta Cryst. A39, 876-881'
_refine_ls_abs_structure_Flack 0.439(11)
_refine_ls_extinction_method none
_refine_ls_goodness_of_fit_ref 0.978
_refine_ls_hydrogen_treatment mixed
_refine_ls_matrix_type full
_refine_ls_number_parameters 325
_refine_ls_number_reflns 7102
_refine_ls_number_restraints 0
_refine_ls_restrained_S_all 0.978
_refine_ls_R_factor_all 0.0316
_refine_ls_R_factor_gt 0.0308
_refine_ls_shift/su_max 0.000
_refine_ls_shift/su_mean 0.000
_refine_ls_structure_factor_coef Fsqd
_refine_ls_weighting_details 'calc w=1/[\s^2^(Fo^2^)+(0.0447P)^2^+5.6913P] where P=(Fo^2^+2Fc^2^)/3'
_refine_ls_weighting_scheme calc
_refine_ls_wR_factor_gt 0.0760
_refine_ls_wR_factor_ref 0.0765
_reflns_number_gt 6936
_reflns_number_total 7102
_reflns_threshold_expression I>2\s(I)
_cod_data_source_file ic062370fsi20061212_110210_2.cif
_cod_data_source_block str0054-1d-a
_cod_original_cell_volume 2956.0(8)
_cod_database_code 4307861

loop_
_symmetry_equiv_pos_as_xyz
'x, y, z'
'-x+1/2, -y, z+1/2'
'-x, y+1/2, -z+1/2'
'x+1/2, -y+1/2, -z'

loop_
_atom_site_label
_atom_site_type_symbol
_atom_site_fract_x
_atom_site_fract_y
_atom_site_fract_z
_atom_site_U_iso_or_equiv
_atom_site_adp_type
_atom_site_occupancy
_atom_site_symmetry_multiplicity
_atom_site_calc_flag
_atom_site_refinement_flags
_atom_site_disorder_assembly
_atom_site_disorder_group
Sm1 Sm 0.224845(17) 1.017867(13) 0.096749(8) 0.02136(5) Uani 1 1 d . . .
Cl1 Cl 0.21230(10) 0.97042(7) -0.02749(4) 0.02840(18) Uani 1 1 d . . .
Cl2 Cl 0.43839(11) 1.10591(9) 0.13116(6) 0.0425(3) Uani 1 1 d . . .
Cl3 Cl 0.02247(11) 1.09711(9) 0.15171(5) 0.0369(2) Uani 1 1 d . . .
N1 N 0.3712(3) 0.8633(2) 0.09319(17) 0.0228(6) Uani 1 1 d . . .
N2 N 0.3468(3) 0.7757(2) 0.12465(16) 0.0227(6) Uani 1 1 d . . .
N3 N 0.0869(3) 0.8593(2) 0.10381(17) 0.0229(6) Uani 1 1 d . . .
N4 N 0.1212(3) 0.7734(2) 0.13509(15) 0.0222(6) Uani 1 1 d . . .
N5 N 0.2460(3) 0.9393(2) 0.20793(14) 0.0246(7) Uani 1 1 d . . .
N6 N 0.2504(3) 0.8388(2) 0.21908(14) 0.0231(7) Uani 1 1 d . . .
O1 O 0.2121(4) 1.1840(2) 0.04344(16) 0.0447(9) Uani 1 1 d . . .
C1 C 0.2412(4) 0.7675(3) 0.16786(17) 0.0217(7) Uani 1 1 d . . .
H1A H 0.2459 0.6993 0.1875 0.026 Uiso 1 1 calc R . .
C2 C 0.5382(4) 0.9262(3) 0.0214(2) 0.0322(9) Uani 1 1 d . . .
H2A H 0.4867 0.9873 0.0232 0.048 Uiso 1 1 calc R . .
H2B H 0.5438 0.9030 -0.0228 0.048 Uiso 1 1 calc R . .
H2C H 0.6235 0.9405 0.0375 0.048 Uiso 1 1 calc R . .
C3 C 0.4783(4) 0.8466(3) 0.06142(19) 0.0259(8) Uani 1 1 d . . .
C4 C 0.5215(4) 0.7491(3) 0.0717(2) 0.0281(8) Uani 1 1 d . . .
H4A H 0.5952 0.7192 0.0540 0.034 Uiso 1 1 calc R . .
C5 C 0.4375(4) 0.7050(3) 0.11217(19) 0.0268(8) Uani 1 1 d . . .
C6 C 0.4332(5) 0.6012(3) 0.1393(2) 0.0354(10) Uani 1 1 d . . .
H6A H 0.5069 0.5631 0.1243 0.053 Uiso 1 1 calc R . .
H6B H 0.3553 0.5677 0.1254 0.053 Uiso 1 1 calc R . .
H6C H 0.4347 0.6048 0.1859 0.053 Uiso 1 1 calc R . .
C7 C -0.0991(4) 0.9155(4) 0.0421(2) 0.0326(9) Uani 1 1 d . . .
H7A H -0.0494 0.9774 0.0393 0.049 Uiso 1 1 calc R . .
H7B H -0.1799 0.9294 0.0634 0.049 Uiso 1 1 calc R . .
H7C H -0.1152 0.8896 -0.0008 0.049 Uiso 1 1 calc R . .
C8 C -0.0268(4) 0.8392(3) 0.07966(18) 0.0242(8) Uani 1 1 d . . .
C9 C -0.0642(4) 0.7410(3) 0.0951(2) 0.0272(7) Uani 1 1 d . . .
H9A H -0.1412 0.7093 0.0833 0.033 Uiso 1 1 calc R . .
C10 C 0.0313(4) 0.7002(3) 0.13015(19) 0.0244(8) Uani 1 1 d . . .
C11 C 0.0452(4) 0.5985(3) 0.1597(2) 0.0338(9) Uani 1 1 d . . .
H11A H -0.0301 0.5582 0.1502 0.051 Uiso 1 1 calc R . .
H11B H 0.0542 0.6056 0.2059 0.051 Uiso 1 1 calc R . .
H11C H 0.1204 0.5653 0.1423 0.051 Uiso 1 1 calc R . .
C12 C 0.2647(5) 1.0931(3) 0.2741(2) 0.0367(9) Uani 1 1 d . . .
H12A H 0.2521 1.1259 0.2328 0.055 Uiso 1 1 calc R . .
H12B H 0.3475 1.1120 0.2914 0.055 Uiso 1 1 calc R . .
H12C H 0.1978 1.1142 0.3035 0.055 Uiso 1 1 calc R . .
C13 C 0.2594(4) 0.9823(3) 0.26564(17) 0.0287(8) Uani 1 1 d . . .
C14 C 0.2724(4) 0.9078(3) 0.31237(18) 0.0313(8) Uani 1 1 d . . .
H14A H 0.2836 0.9187 0.3567 0.038 Uiso 1 1 calc R . .
C15 C 0.2660(4) 0.8172(3) 0.28268(17) 0.0269(7) Uani 1 1 d . . .
C16 C 0.2763(5) 0.7129(3) 0.3074(2) 0.0372(9) Uani 1 1 d . . .
H16A H 0.2875 0.7146 0.3537 0.056 Uiso 1 1 calc R . .
H16B H 0.3493 0.6797 0.2877 0.056 Uiso 1 1 calc R . .
H16C H 0.1989 0.6758 0.2970 0.056 Uiso 1 1 calc R . .
C17 C 0.3035(13) 1.2085(5) -0.0060(4) 0.120(5) Uani 1 1 d . . .
H17A H 0.2695 1.1914 -0.0486 0.144 Uiso 1 1 calc R . .
H17B H 0.3837 1.1714 0.0006 0.144 Uiso 1 1 calc R . .
C18 C 0.3241(19) 1.3170(6) -0.0003(6) 0.221(11) Uani 1 1 d . . .
H18A H 0.4076 1.3299 0.0195 0.265 Uiso 1 1 calc R . .
H18B H 0.3236 1.3481 -0.0431 0.265 Uiso 1 1 calc R . .
C19 C 0.2341(11) 1.3563(5) 0.0347(5) 0.107(4) Uani 1 1 d . . .
H19A H 0.1718 1.3907 0.0070 0.128 Uiso 1 1 calc R . .
H19B H 0.2708 1.4066 0.0641 0.128 Uiso 1 1 calc R . .
C20 C 0.1685(7) 1.2755(4) 0.0725(4) 0.0664(18) Uani 1 1 d . . .
H20A H 0.1931 1.2785 0.1180 0.080 Uiso 1 1 calc R . .
H20B H 0.0753 1.2818 0.0692 0.080 Uiso 1 1 calc R . .
O2 O 0.2543(3) 0.4230(3) 0.20076(17) 0.0480(9) Uani 1 1 d . . .
C21 C 0.3714(5) 0.3697(4) 0.2047(3) 0.0472(12) Uani 1 1 d . . .
H21A H 0.4356 0.4008 0.1766 0.057 Uiso 1 1 calc R . .
H21B H 0.3596 0.2990 0.1916 0.057 Uiso 1 1 calc R . .
C22 C 0.4128(5) 0.3751(6) 0.2727(3) 0.0575(16) Uani 1 1 d . . .
H22A H 0.4766 0.4287 0.2788 0.069 Uiso 1 1 calc R . .
H22B H 0.4494 0.3105 0.2868 0.069 Uiso 1 1 calc R . .
C23 C 0.2913(6) 0.3987(5) 0.3091(3) 0.0555(14) Uani 1 1 d . . .
H23A H 0.2747 0.3473 0.3420 0.067 Uiso 1 1 calc R . .
H23B H 0.2968 0.4652 0.3299 0.067 Uiso 1 1 calc R . .
C24 C 0.1896(5) 0.3980(5) 0.2595(3) 0.0508(13) Uani 1 1 d . . .
H24A H 0.1496 0.3311 0.2566 0.061 Uiso 1 1 calc R . .
H24B H 0.1235 0.4483 0.2694 0.061 Uiso 1 1 calc R . .

loop_
_atom_site_aniso_label
_atom_site_aniso_U_11
_atom_site_aniso_U_22
_atom_site_aniso_U_33
_atom_site_aniso_U_23
_atom_site_aniso_U_13
_atom_site_aniso_U_12
Sm1 0.02497(8) 0.01652(8) 0.02260(8) 0.00016(7) 0.00189(7) 0.00008(7)
Cl1 0.0363(5) 0.0261(4) 0.0228(4) 0.0011(3) -0.0012(3) -0.0035(4)
Cl2 0.0348(5) 0.0371(6) 0.0556(7) -0.0146(5) 0.0048(5) -0.0117(5)
Cl3 0.0344(5) 0.0384(6) 0.0379(6) -0.0013(5) 0.0057(4) 0.0121(5)
N1 0.0223(14) 0.0195(14) 0.0265(15) -0.0007(14) 0.0006(14) 0.0000(11)
N2 0.0240(16) 0.0189(15) 0.0252(15) -0.0003(12) 0.0016(13) 0.0015(12)
N3 0.0237(14) 0.0195(14) 0.0256(16) 0.0041(13) -0.0004(13) 0.0016(11)
N4 0.0203(15) 0.0211(15) 0.0251(15) 0.0029(12) -0.0002(12) -0.0002(12)
N5 0.0296(18) 0.0224(14) 0.0217(14) -0.0006(11) 0.0007(12) -0.0010(12)
N6 0.0252(17) 0.0253(15) 0.0188(14) 0.0003(11) -0.0017(11) 0.0022(11)
O1 0.076(3) 0.0214(14) 0.0372(16) 0.0034(12) 0.0037(18) -0.0035(17)
C1 0.0232(18) 0.0184(15) 0.0236(16) 0.0016(12) -0.0017(14) 0.0016(13)
C2 0.030(2) 0.029(2) 0.038(2) -0.0030(18) 0.0100(17) -0.0045(17)
C3 0.0243(18) 0.028(2) 0.0257(19) -0.0042(15) 0.0017(15) 0.0020(15)
C4 0.0264(19) 0.0252(19) 0.0327(19) -0.0063(16) 0.0022(16) 0.0019(16)
C5 0.0273(19) 0.0221(18) 0.031(2) -0.0033(14) -0.0009(15) 0.0050(15)
C6 0.035(2) 0.022(2) 0.050(3) 0.0024(18) 0.0056(19) 0.0069(17)
C7 0.0245(19) 0.034(2) 0.039(2) 0.0060(18) -0.0043(16) 0.0022(17)
C8 0.0234(17) 0.0244(18) 0.0248(19) 0.0001(14) -0.0001(13) 0.0025(14)
C9 0.0250(17) 0.0261(18) 0.0307(18) -0.0020(18) -0.0009(18) -0.0033(14)
C10 0.0213(17) 0.0235(19) 0.0284(19) -0.0006(15) 0.0029(14) -0.0020(14)
C11 0.037(2) 0.023(2) 0.042(2) 0.0063(18) -0.0001(19) -0.0042(17)
C12 0.043(2) 0.036(2) 0.0306(19) -0.0106(16) -0.0015(19) 0.005(2)
C13 0.0251(18) 0.0339(19) 0.0271(17) -0.0059(15) -0.0012(13) 0.0008(17)
C14 0.0324(18) 0.039(2) 0.0222(17) -0.0013(15) 0.0010(17) 0.005(2)
C15 0.0229(16) 0.036(2) 0.0214(17) 0.0050(14) 0.0009(15) -0.0001(17)
C16 0.041(2) 0.044(2) 0.0264(19) 0.0086(16) -0.001(2) -0.003(2)
C17 0.255(14) 0.029(3) 0.075(5) 0.002(3) 0.087(7) -0.020(5)
C18 0.44(3) 0.038(4) 0.183(12) -0.034(6) 0.220(16) -0.080(9)
C19 0.147(9) 0.027(3) 0.146(8) 0.012(4) 0.060(8) -0.002(4)
C20 0.070(4) 0.031(3) 0.099(5) 0.001(3) 0.007(4) 0.012(3)
O2 0.048(2) 0.0482(19) 0.0478(18) 0.0147(15) 0.0017(16) 0.0116(16)
C21 0.050(3) 0.040(3) 0.051(3) 0.011(2) 0.009(2) 0.010(2)
C22 0.039(3) 0.081(5) 0.053(3) 0.015(3) 0.001(2) 0.002(3)
C23 0.055(3) 0.063(4) 0.048(3) 0.010(3) 0.008(3) 0.002(3)
C24 0.040(3) 0.052(3) 0.061(3) 0.017(3) 0.009(2) 0.011(2)

loop_
_atom_type_symbol
_atom_type_description
_atom_type_scat_dispersion_real
_atom_type_scat_dispersion_imag
_atom_type_scat_source
C C 0.0033 0.0016 'International Tables Vol C Tables 4.2.6.8 and 6.1.1.4'
H H 0.0000 0.0000 'International Tables Vol C Tables 4.2.6.8 and 6.1.1.4'
N N 0.0061 0.0033 'International Tables Vol C Tables 4.2.6.8 and 6.1.1.4'
O O 0.0106 0.0060 'International Tables Vol C Tables 4.2.6.8 and 6.1.1.4'
Cl Cl 0.1484 0.1585 'International Tables Vol C Tables 4.2.6.8 and 6.1.1.4'
Sm Sm -0.1638 3.4418 'International Tables Vol C Tables 4.2.6.8 and 6.1.1.4'

loop_
_geom_angle_atom_site_label_1
_geom_angle_atom_site_label_2
_geom_angle_atom_site_label_3
_geom_angle
_geom_angle_site_symmetry_1
_geom_angle_site_symmetry_3
_geom_angle_publ_flag
O1 Sm1 N5 141.02(11) . . ?
O1 Sm1 N3 136.72(12) . . ?
N5 Sm1 N3 70.23(11) . . ?
O1 Sm1 N1 137.08(12) . . ?
N5 Sm1 N1 69.40(11) . . ?
N3 Sm1 N1 71.54(9) . . ?
O1 Sm1 Cl2 76.90(11) . . ?
N5 Sm1 Cl2 81.85(8) . . ?
N3 Sm1 Cl2 146.37(8) . . ?
N1 Sm1 Cl2 81.49(7) . . ?
O1 Sm1 Cl3 78.29(10) . . ?
N5 Sm1 Cl3 80.60(8) . . ?
N3 Sm1 Cl3 81.15(8) . . ?
N1 Sm1 Cl3 144.63(8) . . ?
Cl2 Sm1 Cl3 113.05(4) . . ?
O1 Sm1 Cl1 76.70(8) . . ?
N5 Sm1 Cl1 142.25(8) . . ?
N3 Sm1 Cl1 80.48(8) . . ?
N1 Sm1 Cl1 79.23(8) . . ?
Cl2 Sm1 Cl1 114.34(4) . . ?
Cl3 Sm1 Cl1 118.51(3) . . ?
C3 N1 N2 105.0(3) . . ?
C3 N1 Sm1 131.1(3) . . ?
N2 N1 Sm1 123.8(2) . . ?
N1 N2 C5 111.4(3) . . ?
N1 N2 C1 121.0(3) . . ?
C5 N2 C1 127.5(3) . . ?
C8 N3 N4 104.7(3) . . ?
C8 N3 Sm1 130.9(3) . . ?
N4 N3 Sm1 124.4(2) . . ?
C10 N4 N3 112.2(3) . . ?
C10 N4 C1 127.4(3) . . ?
N3 N4 C1 120.4(3) . . ?
C13 N5 N6 105.1(3) . . ?
C13 N5 Sm1 130.8(3) . . ?
N6 N5 Sm1 124.1(2) . . ?
N5 N6 C15 112.1(3) . . ?
N5 N6 C1 121.3(3) . . ?
C15 N6 C1 126.5(3) . . ?
C20 O1 C17 108.9(4) . . ?
C20 O1 Sm1 125.5(3) . . ?
C17 O1 Sm1 119.1(4) . . ?
N2 C1 N6 111.6(3) . . ?
N2 C1 N4 112.0(3) . . ?
N6 C1 N4 112.3(3) . . ?
N1 C3 C4 110.9(4) . . ?
N1 C3 C2 121.5(4) . . ?
C4 C3 C2 127.7(4) . . ?
C5 C4 C3 106.6(4) . . ?
C4 C5 N2 106.1(4) . . ?
C4 C5 C6 131.0(4) . . ?
N2 C5 C6 122.9(4) . . ?
N3 C8 C9 110.7(3) . . ?
N3 C8 C7 121.6(4) . . ?
C9 C8 C7 127.7(4) . . ?
C10 C9 C8 106.8(3) . . ?
C9 C10 N4 105.6(3) . . ?
C9 C10 C11 131.2(4) . . ?
N4 C10 C11 123.2(4) . . ?
N5 C13 C14 109.8(4) . . ?
N5 C13 C12 122.1(4) . . ?
C14 C13 C12 128.0(4) . . ?
C15 C14 C13 107.6(3) . . ?
C14 C15 N6 105.3(3) . . ?
C14 C15 C16 131.8(4) . . ?
N6 C15 C16 122.9(4) . . ?
O1 C17 C18 105.1(6) . . ?
C19 C18 C17 109.4(9) . . ?
C18 C19 C20 110.1(6) . . ?
O1 C20 C19 103.6(6) . . ?
C21 O2 C24 104.1(4) . . ?
O2 C21 C22 106.5(5) . . ?
C21 C22 C23 104.0(5) . . ?
C24 C23 C22 104.7(5) . . ?
O2 C24 C23 104.7(4) . . ?

loop_
_geom_bond_atom_site_label_1
_geom_bond_atom_site_label_2
_geom_bond_distance
_geom_bond_site_symmetry_2
_geom_bond_publ_flag
Sm1 O1 2.486(3) . ?
Sm1 N5 2.569(3) . ?
Sm1 N3 2.572(3) . ?
Sm1 N1 2.576(3) . ?
Sm1 Cl2 2.6420(12) . ?
Sm1 Cl3 2.6479(10) . ?
Sm1 Cl1 2.6884(10) . ?
N1 C3 1.332(5) . ?
N1 N2 1.366(4) . ?
N2 C5 1.369(5) . ?
N2 C1 1.441(5) . ?
N3 C8 1.329(5) . ?
N3 N4 1.369(4) . ?
N4 C10 1.365(5) . ?
N4 C1 1.443(5) . ?
N5 C13 1.348(5) . ?
N5 N6 1.362(5) . ?
N6 C15 1.377(4) . ?
N6 C1 1.439(4) . ?
O1 C20 1.440(7) . ?
O1 C17 1.455(9) . ?
C2 C3 1.495(6) . ?
C3 C4 1.394(6) . ?
C4 C5 1.362(6) . ?
C5 C6 1.498(6) . ?
C7 C8 1.496(6) . ?
C8 C9 1.405(6) . ?
C9 C10 1.362(6) . ?
C10 C11 1.498(6) . ?
C12 C13 1.489(6) . ?
C13 C14 1.402(6) . ?
C14 C15 1.362(6) . ?
C15 C16 1.488(6) . ?
C17 C18 1.468(9) . ?
C18 C19 1.311(15) . ?
C19 C20 1.506(10) . ?
O2 C21 1.428(6) . ?
O2 C24 1.449(6) . ?
C21 C22 1.495(8) . ?
C22 C23 1.526(8) . ?
C23 C24 1.495(9) . ?

loop_
_geom_torsion_atom_site_label_1
_geom_torsion_atom_site_label_2
_geom_torsion_atom_site_label_3
_geom_torsion_atom_site_label_4
_geom_torsion
_geom_torsion_site_symmetry_1
_geom_torsion_site_symmetry_2
_geom_torsion_site_symmetry_3
_geom_torsion_site_symmetry_4
_geom_torsion_publ_flag
O1 Sm1 N1 C3 4.1(4) . . . . ?
N5 Sm1 N1 C3 -140.6(4) . . . . ?
N3 Sm1 N1 C3 144.2(4) . . . . ?
Cl2 Sm1 N1 C3 -56.1(3) . . . . ?
Cl3 Sm1 N1 C3 -174.4(3) . . . . ?
Cl1 Sm1 N1 C3 60.8(3) . . . . ?
O1 Sm1 N1 N2 -173.2(3) . . . . ?
N5 Sm1 N1 N2 42.2(3) . . . . ?
N3 Sm1 N1 N2 -33.0(3) . . . . ?
Cl2 Sm1 N1 N2 126.7(3) . . . . ?
Cl3 Sm1 N1 N2 8.4(4) . . . . ?
Cl1 Sm1 N1 N2 -116.4(3) . . . . ?
C3 N1 N2 C5 -0.4(4) . . . . ?
Sm1 N1 N2 C5 177.4(3) . . . . ?
C3 N1 N2 C1 175.9(3) . . . . ?
Sm1 N1 N2 C1 -6.3(5) . . . . ?
O1 Sm1 N3 C8 -2.9(4) . . . . ?
N5 Sm1 N3 C8 142.5(4) . . . . ?
N1 Sm1 N3 C8 -143.4(4) . . . . ?
Cl2 Sm1 N3 C8 178.2(3) . . . . ?
Cl3 Sm1 N3 C8 59.4(3) . . . . ?
Cl1 Sm1 N3 C8 -61.7(3) . . . . ?
O1 Sm1 N3 N4 176.3(3) . . . . ?
N5 Sm1 N3 N4 -38.3(3) . . . . ?
N1 Sm1 N3 N4 35.8(3) . . . . ?
Cl2 Sm1 N3 N4 -2.7(4) . . . . ?
Cl3 Sm1 N3 N4 -121.4(3) . . . . ?
Cl1 Sm1 N3 N4 117.5(3) . . . . ?
C8 N3 N4 C10 0.6(4) . . . . ?
Sm1 N3 N4 C10 -178.7(3) . . . . ?
C8 N3 N4 C1 -179.8(3) . . . . ?
Sm1 N3 N4 C1 0.8(5) . . . . ?
O1 Sm1 N5 C13 -2.4(4) . . . . ?
N3 Sm1 N5 C13 -144.2(3) . . . . ?
N1 Sm1 N5 C13 138.8(3) . . . . ?
Cl2 Sm1 N5 C13 54.8(3) . . . . ?
Cl3 Sm1 N5 C13 -60.3(3) . . . . ?
Cl1 Sm1 N5 C13 174.5(3) . . . . ?
O1 Sm1 N5 N6 -179.8(3) . . . . ?
N3 Sm1 N5 N6 38.4(3) . . . . ?
N1 Sm1 N5 N6 -38.6(3) . . . . ?
Cl2 Sm1 N5 N6 -122.6(3) . . . . ?
Cl3 Sm1 N5 N6 122.3(3) . . . . ?
Cl1 Sm1 N5 N6 -2.9(3) . . . . ?
C13 N5 N6 C15 0.1(4) . . . . ?
Sm1 N5 N6 C15 178.1(2) . . . . ?
C13 N5 N6 C1 -178.9(3) . . . . ?
Sm1 N5 N6 C1 -1.0(4) . . . . ?
N5 Sm1 O1 C20 -24.9(6) . . . . ?
N3 Sm1 O1 C20 97.0(5) . . . . ?
N1 Sm1 O1 C20 -145.4(5) . . . . ?
Cl2 Sm1 O1 C20 -83.6(5) . . . . ?
Cl3 Sm1 O1 C20 33.7(5) . . . . ?
Cl1 Sm1 O1 C20 157.1(5) . . . . ?
N5 Sm1 O1 C17 123.7(6) . . . . ?
N3 Sm1 O1 C17 -114.4(6) . . . . ?
N1 Sm1 O1 C17 3.2(6) . . . . ?
Cl2 Sm1 O1 C17 65.0(6) . . . . ?
Cl3 Sm1 O1 C17 -177.7(6) . . . . ?
Cl1 Sm1 O1 C17 -54.3(6) . . . . ?
N1 N2 C1 N6 -59.4(4) . . . . ?
C5 N2 C1 N6 116.3(4) . . . . ?
N1 N2 C1 N4 67.5(4) . . . . ?
C5 N2 C1 N4 -116.8(4) . . . . ?
N5 N6 C1 N2 64.0(4) . . . . ?
C15 N6 C1 N2 -115.0(4) . . . . ?
N5 N6 C1 N4 -62.7(4) . . . . ?
C15 N6 C1 N4 118.4(4) . . . . ?
C10 N4 C1 N2 115.5(4) . . . . ?
N3 N4 C1 N2 -64.0(4) . . . . ?
C10 N4 C1 N6 -118.0(4) . . . . ?
N3 N4 C1 N6 62.5(4) . . . . ?
N2 N1 C3 C4 0.7(4) . . . . ?
Sm1 N1 C3 C4 -176.9(3) . . . . ?
N2 N1 C3 C2 -179.0(4) . . . . ?
Sm1 N1 C3 C2 3.4(6) . . . . ?
N1 C3 C4 C5 -0.7(5) . . . . ?
C2 C3 C4 C5 179.0(4) . . . . ?
C3 C4 C5 N2 0.4(5) . . . . ?
C3 C4 C5 C6 179.0(4) . . . . ?
N1 N2 C5 C4 0.0(5) . . . . ?
C1 N2 C5 C4 -176.0(4) . . . . ?
N1 N2 C5 C6 -178.7(4) . . . . ?
C1 N2 C5 C6 5.3(6) . . . . ?
N4 N3 C8 C9 -0.4(4) . . . . ?
Sm1 N3 C8 C9 178.9(3) . . . . ?
N4 N3 C8 C7 179.1(4) . . . . ?
Sm1 N3 C8 C7 -1.6(6) . . . . ?
N3 C8 C9 C10 0.1(5) . . . . ?
C7 C8 C9 C10 -179.5(4) . . . . ?
C8 C9 C10 N4 0.3(4) . . . . ?
C8 C9 C10 C11 180.0(4) . . . . ?
N3 N4 C10 C9 -0.6(5) . . . . ?
C1 N4 C10 C9 179.9(4) . . . . ?
N3 N4 C10 C11 179.7(4) . . . . ?
C1 N4 C10 C11 0.2(6) . . . . ?
N6 N5 C13 C14 0.2(4) . . . . ?
Sm1 N5 C13 C14 -177.6(3) . . . . ?
N6 N5 C13 C12 177.6(4) . . . . ?
Sm1 N5 C13 C12 -0.1(6) . . . . ?
N5 C13 C14 C15 -0.4(5) . . . . ?
C12 C13 C14 C15 -177.7(4) . . . . ?
C13 C14 C15 N6 0.4(5) . . . . ?
C13 C14 C15 C16 178.6(5) . . . . ?
N5 N6 C15 C14 -0.4(5) . . . . ?
C1 N6 C15 C14 178.6(4) . . . . ?
N5 N6 C15 C16 -178.7(4) . . . . ?
C1 N6 C15 C16 0.3(6) . . . . ?
C20 O1 C17 C18 6.5(13) . . . . ?
Sm1 O1 C17 C18 -146.9(10) . . . . ?
O1 C17 C18 C19 -15.2(18) . . . . ?
C17 C18 C19 C20 17.8(19) . . . . ?
C17 O1 C20 C19 3.1(10) . . . . ?
Sm1 O1 C20 C19 154.3(6) . . . . ?
C18 C19 C20 O1 -13.1(14) . . . . ?
C24 O2 C21 C22 -37.9(6) . . . . ?
O2 C21 C22 C23 20.7(7) . . . . ?
C21 C22 C23 C24 3.6(7) . . . . ?
C21 O2 C24 C23 39.9(6) . . . . ?
C22 C23 C24 O2 -26.3(6) . . . . ?
